data_2000330
loop_
_publ_author_name
'Lynch, V. M.'
'Sibert, J. W.'
'Sessler, J. L.'
'Davis, B. E.'

_publ_section_title
;
 Structure of
 aqua-hexakis(\m~2~-benzoato)-bis(methanol)-\m~3~-oxo-triiron(III)
 benzoate ethanol methanol solvate
;
_journal_issue 4
_journal_name_full 'Acta Crystallographica Section C'
_journal_page_first 866
_journal_page_last 869
_journal_paper_doi 10.1107/S010827019001085X
_journal_volume 47
_journal_year 1991
_chemical_formula_sum 'C54 H55 Fe3 O20'
_space_group_crystal_system triclinic
_space_group_IT_number 2
_space_group_name_Hall '-P 1'
_space_group_name_H-M_alt 'P -1'
_audit_creation_method 'IUCr CIFGEN early version'
_cell_angle_alpha 96.910(12)
_cell_angle_beta 96.95(2)
_cell_angle_gamma 114.10(2)
_cell_formula_units_Z 2
_cell_length_a 11.591(3)
_cell_length_b 13.308(2)
_cell_length_c 20.154(3)
_cell_volume 2767.1(11)
_diffrn_radiation_type Mo
_diffrn_radiation_wavelength 0.71073
_exptl_crystal_density_diffrn 1.43
_exptl_crystal_F_000 1234
_cod_data_source_file st0463.cif
_cod_data_source_block st0463a
_cod_depositor_comments
;
 Changing the space group from 'P 1' to '-P 1' after consulting the original
 publication.

 Antanas Vaitkus,
 2017-09-11
;
_cod_original_cell_volume 2767.1(9)
_cod_original_sg_symbol_H-M P1
_cod_original_formula_sum 'C54 H55 O20 Fe3'
_cod_database_code 2000330

loop_
_space_group_symop_id
_space_group_symop_operation_xyz
1 x,y,z
2 -x,-y,-z

loop_
_atom_site_label
_atom_site_fract_x
_atom_site_fract_y
_atom_site_fract_z
_atom_site_U_iso_or_equiv
Fe1 -.80124(7) .20168(6) .77919(3) .0248(3)
Fe2 -.57396(7) .14695(6) .72108(3) .0242(3)
Fe3 -.56507(7) .40018(6) .73015(3) .0225(3)
O4 -.6468(3) .2495(2) .74382(14) .0235(13)
O5 -.8872(3) .2743(3) .7218(2) .034(2)
C6 -.8426(5) .3577(4) .6932(2) .030(2)
O7 -.7254(3) .4115(3) .6908(2) .036(2)
C8 -.9343(5) .3965(4) .6589(2) .029(2)
C9 -.0626(6) .3469(5) .6625(3) .044(3)
C10 -.1474(7) .3832(7) .6309(4) .071(4)
C11 -.1025(8) .4695(7) .5957(3) .069(4)
C12 -.9755(8) .5184(6) .5916(3) .056(4)
C13 -.8910(6) .4822(5) .6227(3) .039(3)
O14 -.7350(3) .3342(3) .8557(2) .033(2)
C15 -.6453(5) .4312(4) .8655(2) .026(2)
O16 -.5737(3) .4683(3) .8233(2) .037(2)
C17 -.6205(5) .5078(4) .9311(2) .026(2)
C18 -.6950(6) .4733(5) .9797(3) .045(3)
C19 -.6715(7) .5431(6) 1.0406(3) .055(3)
C20 -.5732(6) .6483(5) 1.0545(3) .045(3)
C21 -.4995(7) .6827(5) 1.0072(3) .045(3)
C22 -.5230(6) .6129(5) .9459(3) .041(3)
O23 -.6045(3) .0753(3) .8029(2) .036(2)
C24 -.6767(5) .0690(4) .8444(3) .028(2)
O25 -.7499(3) .1182(3) .8461(2) .039(2)
C26 -.6770(5) -.0016(4) .8974(2) .030(2)
C27 -.6010(7) -.0579(5) .8973(3) .055(3)
C28 -.6058(9) -.1278(7) .9438(4) .077(5)
C29 -.6834(8) -.1387(6) .9907(4) .069(4)
C30 -.7562(7) -.0802(6) .9930(3) .056(3)
C31 -.7532(6) -.0103(5) .9460(3) .045(3)
O32 -.7422(3) .0292(3) .6659(2) .037(2)
C33 -.8574(5) .0099(4) .6674(3) .031(2)
O34 -.8952(3) .0602(3) .7101(2) .040(2)
C35 -.9577(5) -.0838(4) .6137(3) .038(2)
C36 -.9230(7) -.1463(5) .5680(3) .052(3)
C37 -.0150(8) -.2317(6) .5170(4) .066(4)
C38 -.1419(8) -.2531(7) .5145(4) .080(4)
C39 -.1793(7) -.1939(6) .5633(4) .074(4)
C40 -.0855(6) -.1087(5) .6127(3) .055(3)
O41 -.5241(3) .1989(3) .6351(2) .037(2)
C42 -.5197(5) .2805(4) .6081(2) .028(2)
O43 -.5413(3) .3602(3) .6347(2) .033(2)
C44 -.4841(5) .2832(4) .5392(2) .030(2)
C45 -.4722(6) .1931(5) .5046(3) .044(3)
C46 -.4396(7) .1963(6) .4406(3) .061(3)
C47 -.4210(7) .2893(6) .4114(3) .056(3)
C48 -.4306(6) .3798(6) .4462(3) .050(3)
C49 -.4636(5) .3764(5) .5092(3) .037(3)
O50 -.3945(3) .2536(3) .7723(2) .034(2)
C51 -.3355(5) .3586(4) .7806(2) .026(2)
O52 -.3856(3) .4226(3) .7650(2) .035(2)
C53 -.1959(5) .4119(4) .8106(3) .030(2)
C54 -.1320(6) .3483(5) .8271(3) .050(3)
C55 -.0008(6) .3997(6) .8541(4) .065(3)
C56 .0636(7) .5130(6) .8657(4) .064(3)
C57 .0029(6) .5772(5) .8491(4) .059(3)
C58 -.1269(5) .5270(5) .8211(3) .044(3)
O59 -.9675(4) .1518(3) .8205(2) .035(2)
C60 -.9739(7) .1527(5) .8920(3) .064(4)
O61 -.4801(4) .5649(3) .7158(2) .034(2)
C62 -.3536(6) .6264(5) .7041(4) .067(3)
O63 -.4985(4) .0368(3) .6949(2) .034(2)
O1A -.5630(4) -.2880(3) .7633(2) .060(2)
C2A -.6866(8) -.3089(6) .7758(4) .084(4)
C3A -.7570(12) -.2400(9) .7339(5) .164(8)
O1B -.2906(4) .0863(5) .6380(3) .078(3)
C2B -.2384(8) .0770(7) .5799(4) .090(5)
O1C -.2011(4) .0339(3) .7528(2) .055(2)
C2C -.2775(6) -.0430(5) .7790(3) .044(3)
O3C -.3960(4) -.0692(3) .7739(2) .048(2)
C4C -.2185(5) -.1033(4) .8213(3) .038(2)
C5C -.2706(6) -.1449(5) .8754(3) .051(3)
C6C -.2095(7) -.1939(6) .9166(4) .061(4)
C7C -.1058(7) -.2061(5) .9017(4) .058(3)
C8C -.0524(6) -.1653(5) .8463(4) .053(3)
C9C -.1082(5) -.1120(5) .8070(3) .043(3)
H9 -.090(4) .297(4) .686(2) .019(13)
H10 -.229(6) .355(5) .637(3) .05(2)
H11 -.161(5) .492(4) .573(3) .06(2)
H12 -.944(6) .571(5) .569(3) .06(2)
H13 -.808(4) .512(4) .617(2) .017(12)
H18 -.751(4) .412(4) .972(2) .013(13)
H19 -.727(7) .525(6) 1.069(3) .09(3)
H20 -.560(5) .686(4) 1.095(2) .030(14)
H21 -.437(5) .752(5) 1.016(3) .06(2)
H22 -.482(4) .632(4) .919(2) .016(14)
H27 -.541(6) -.046(5) .869(3) .06(2)
H28 -.558(7) -.167(6) .944(4) .09(3)
H29 -.686(6) -.181(5) 1.018(3) .07(2)
H30 -.810(5) -.083(4) 1.024(3) .04(2)
H31 -.805(5) .033(4) .949(2) .04(2)
H36 -.841(6) -.132(5) .567(3) .07(2)
H37 -.987(6) -.271(5) .485(3) .08(2)
H38 -.197(7) -.301(6) .477(3) .09(2)
H39 -.283(8) -.215(6) .567(4) .11(3)
H40 -.111(5) -.065(5) .646(3) .06(2)
H45 -.476(5) .139(4) .524(2) .03(2)
H46 -.431(6) .138(5) .420(3) .06(2)
H47 -.399(6) .283(5) .368(3) .07(2)
H48 -.431(6) .439(5) .422(3) .07(2)
H49 -.471(4) .435(4) .531(2) .020(13)
H54 -.182(5) .270(5) .823(3) .05(2)
H55 .039(5) .347(4) .866(2) .04(2)
H56 .149(7) .547(6) .886(3) .09(2)
H57 .048(6) .656(5) .863(3) .06(2)
H58 -.171(5) .575(4) .812(2) .035(14)
H59 -.025(5) .109(4) .794(3) .03(2)
H61 -.504(6) .612(5) .728(3) .06(2)
H63A -.470(6) .010(5) .721(3) .05(2)
H63B -.436(5) .056(4) .676(2) .03(2)
H1A -.474(7) -.196(7) .780(4) .12(3)
H1B -.238(11) .026(10) .674(6) .24(5)
H5C -.354(5) -.130(4) .884(3) .05(2)
H6C -.240(6) -.224(5) .950(3) .08(2)
H7C -.066(6) -.250(5) .926(3) .07(2)
H8C .034(7) -.176(6) .835(4) .11(3)
H9C -.069(7) -.088(6) .758(3) .10(2)
H60A -.0620 .1257 .8976 .084
H60B -.9378 .1050 .9083 .084
H60C -.9259 .2277 .9173 .084
H62A -.3411 .7009 .6994 .081
H62B -.2919 .6300 .7418 .081
H62C -.3425 .5893 .6631 .081
H2AA -.6809 -.2880 .8238 .115
H2AB -.7400 -.3880 .7627 .115
H3AA -.8411 -.2577 .7443 .229
H3AB -.7047 -.1608 .7475 .229
H3AC -.7643 -.2618 .6859 .229
H2BA -.2666 .1120 .5466 .116
H2BB -.2666 -.0010 .5615 .116
H2BC -.1461 .1127 .5918 .116
